data_1521876
loop_
_publ_author_name
'Salamakha, P.S.'
'Sologub, O.L.'
'Righi, L.'
'Bocelli, G.'

_publ_section_title
;
 Single-crystal investigation of the compounds Nd Ru2 Si2 and Nd Rh2 (Si,
 Ge)2
;
_journal_name_full 'Journal of Alloys Compd.'
_journal_page_first 4
_journal_page_last 5
_journal_volume 299
_journal_year 2000
_chemical_formula_sum 'Ge0.34 Nd Rh2 Si1.66'
_chemical_name_systematic 'Nd Rh2 (Si0.83 Ge0.17)2'
_space_group_IT_number 139
_symmetry_space_group_name_Hall '-I 4 2'
_symmetry_space_group_name_H-M 'I 4/m m m'
_cell_angle_alpha 90
_cell_angle_beta 90
_cell_angle_gamma 90
_cell_formula_units_Z 2
_cell_length_a 4.182
_cell_length_b 4.182
_cell_length_c 9.829
_cell_volume 171.901
_citation_journal_id_ASTM JALCEU
_cod_data_source_file Salamakha_JALCEU_2000_1304.cif
_cod_data_source_block Ge0.34Nd1Rh2Si1.66
_cod_original_cell_volume 171.9006
_cod_original_formula_sum 'Ge0.34 Nd1 Rh2 Si1.66'
_cod_database_code 1521876

loop_
_symmetry_equiv_pos_as_xyz
x,y,z
-y,x,z
-x,-y,z
y,-x,z
x,-y,-z
y,x,-z
-x,y,-z
-y,-x,-z
-x,-y,-z
y,-x,-z
x,y,-z
-y,x,-z
-x,y,z
-y,-x,z
x,-y,z
y,x,z
x+1/2,y+1/2,z+1/2
-y+1/2,x+1/2,z+1/2
-x+1/2,-y+1/2,z+1/2
y+1/2,-x+1/2,z+1/2
x+1/2,-y+1/2,-z+1/2
y+1/2,x+1/2,-z+1/2
-x+1/2,y+1/2,-z+1/2
-y+1/2,-x+1/2,-z+1/2
-x+1/2,-y+1/2,-z+1/2
y+1/2,-x+1/2,-z+1/2
x+1/2,y+1/2,-z+1/2
-y+1/2,x+1/2,-z+1/2
-x+1/2,y+1/2,z+1/2
-y+1/2,-x+1/2,z+1/2
x+1/2,-y+1/2,z+1/2
y+1/2,x+1/2,z+1/2

loop_
_atom_site_label
_atom_site_type_symbol
_atom_site_fract_x
_atom_site_fract_y
_atom_site_fract_z
_atom_site_occupancy
_atom_site_U_iso_or_equiv
Ge1 Ge 0 0 0.368 0.17 0.0
Rh1 Rh 0 0.5 0.25 1 0.0
Nd1 Nd 0 0 0 1 0.0
Si1 Si 0 0 0.368 0.83 0.0
